data_2013977
loop_
_publ_author_name
'H\"orner, Manfredo'
'Brancher, Almir Luis'
'Silva, Angela'
'Bordinhao, Jairo'
'M\"ossmer, C\"acilia M.'

_publ_section_title
;
 3-(4-Acetylphenyl)-1-(4-nitrophenyl)triazene
;
_journal_issue 5
_journal_name_full 'Acta Crystallographica Section C'
_journal_page_first o303
_journal_page_last o304
_journal_paper_doi 10.1107/S0108270104004822
_journal_volume 60
_journal_year 2004
_chemical_formula_iupac 'C14 H12 N4 O3'
_chemical_formula_moiety 'C14 H12 N4 O3'
_chemical_formula_sum 'C14 H12 N4 O3'
_chemical_formula_weight 284.28
_space_group_IT_number 15
_symmetry_cell_setting monoclinic
_symmetry_space_group_name_Hall '-C 2yc'
_symmetry_space_group_name_H-M 'C 1 2/c 1'
_audit_creation_method 'WinGX routine CIF_UPDATE'
_cell_angle_alpha 90
_cell_angle_beta 100.35(4)
_cell_angle_gamma 90
_cell_formula_units_Z 8
_cell_length_a 14.357(6)
_cell_length_b 7.1964(13)
_cell_length_c 26.779(5)
_cell_measurement_reflns_used 25
_cell_measurement_temperature 293(2)
_cell_measurement_theta_max 24.0
_cell_measurement_theta_min 10.2
_cell_volume 2721.8(14)
_computing_cell_refinement 'CAD-4 Express (Enraf Nonius, 1994)'
_computing_data_collection 'CAD-4 Express (Enraf Nonius, 1994)'
_computing_data_reduction 'XCAD4 (Harms & Wocadlo, 1995)'
_computing_molecular_graphics 'Ortep-3 for Windows (Farrugia, 1997), DIAMOND (Brandenburg, 1996)'
_computing_publication_material 'WinGX (Farrugia, 1999)'
_computing_structure_refinement 'SHELXL97 (Sheldrick, 1997)'
_computing_structure_solution 'SHELXS97 (Sheldrick, 1997)'
_diffrn_ambient_temperature 293(2)
_diffrn_measured_fraction_theta_full 0.994
_diffrn_measured_fraction_theta_max 0.994
_diffrn_measurement_device_type 'Enraf-Nonius CAD-4'
_diffrn_measurement_method omega
_diffrn_radiation_monochromator graphite
_diffrn_radiation_source 'fine-focus sealed tube'
_diffrn_radiation_type MoK\a
_diffrn_radiation_wavelength 0.71073
_diffrn_reflns_av_R_equivalents 0.0147
_diffrn_reflns_av_sigmaI/netI 0.0386
_diffrn_reflns_limit_h_max 18
_diffrn_reflns_limit_h_min -18
_diffrn_reflns_limit_k_max 9
_diffrn_reflns_limit_k_min 0
_diffrn_reflns_limit_l_max 35
_diffrn_reflns_limit_l_min -1
_diffrn_reflns_number 3468
_diffrn_reflns_theta_full 27.97
_diffrn_reflns_theta_max 27.97
_diffrn_reflns_theta_min 3.02
_diffrn_standards_decay_% <1
_diffrn_standards_interval_time 60
_diffrn_standards_number 3
_exptl_absorpt_coefficient_mu 0.101
_exptl_absorpt_correction_type none
_exptl_crystal_colour orange
_exptl_crystal_density_diffrn 1.388
_exptl_crystal_density_method 'not measured'
_exptl_crystal_description prism
_exptl_crystal_F_000 1184
_exptl_crystal_size_max 0.40
_exptl_crystal_size_mid 0.40
_exptl_crystal_size_min 0.25
_refine_diff_density_max 0.144
_refine_diff_density_min -0.138
_refine_ls_extinction_method none
_refine_ls_goodness_of_fit_ref 1.009
_refine_ls_hydrogen_treatment mixed
_refine_ls_matrix_type full
_refine_ls_number_parameters 195
_refine_ls_number_reflns 3266
_refine_ls_number_restraints 0
_refine_ls_restrained_S_all 1.009
_refine_ls_R_factor_gt 0.0523
_refine_ls_shift/su_max 0
_refine_ls_structure_factor_coef Fsqd
_refine_ls_weighting_scheme calc
_refine_ls_wR_factor_ref 0.1423
_reflns_number_gt 1809
_reflns_number_total 3266
_reflns_threshold_expression I>2\s(I)
_cod_data_source_file fr1466.cif
_cod_data_source_block I
_cod_depositor_comments
;
The following automatic conversions were performed:
'_symmetry_cell_setting' value 'Monoclinic' changed to 'monoclinic'
according to '/home/saulius/struct/CIF-dictionaries/cif_core.dic'
dictionary named 'cif_core.dic' version 2.4.1 from 2010-06-29.

Automatic conversion script
Id: cif_fix_enum 1527 2010-12-29 10:47:43Z saulius 

The following automatic conversions were performed:

'_symmetry_cell_setting' value 'Monoclinic' changed to 'monoclinic'
according to /home/saulius/struct/CIF-dictionaries/cif_core.dic
dictionary named 'cif_core.dic' version 2.4.1 from 2010-06-29.

Automatic conversion script
Id: cif_fix_values 1715 2011-07-08 13:25:40Z adriana 
;
_cod_original_cell_volume 2721.7(13)
_cod_original_sg_symbol_H-M 'C 2/c'
_cod_database_code 2013977
_cod_database_fobs_code 2013977

loop_
_symmetry_equiv_pos_as_xyz
'x, y, z'
'-x, y, -z+1/2'
'x+1/2, y+1/2, z'
'-x+1/2, y+1/2, -z+1/2'
'-x, -y, -z'
'x, -y, z-1/2'
'-x+1/2, -y+1/2, -z'
'x+1/2, -y+1/2, z-1/2'

loop_
_atom_site_label
_atom_site_fract_x
_atom_site_fract_y
_atom_site_fract_z
_atom_site_U_iso_or_equiv
_atom_site_adp_type
_atom_site_calc_flag
_atom_site_refinement_flags
_atom_site_occupancy
_atom_site_disorder_assembly
_atom_site_disorder_group
_atom_site_type_symbol
O1 0.01964(11) 0.6804(2) 0.39769(6) 0.0771(5) Uani d . 1 . . O
O11 0.76728(14) 0.2796(3) 0.75888(7) 0.1064(7) Uani d . 1 . . O
O12 0.63806(14) 0.3986(3) 0.77367(6) 0.0976(7) Uani d . 1 . . O
N1 0.68538(16) 0.3291(3) 0.74482(8) 0.0761(6) Uani d . 1 . . N
N11 0.52677(12) 0.2366(3) 0.53903(6) 0.0566(5) Uani d . 1 . . N
N12 0.44704(11) 0.3132(2) 0.52462(6) 0.0532(4) Uani d . 1 . . N
N13 0.41564(12) 0.2878(3) 0.47558(7) 0.0567(5) Uani d . 1 . . N
C2 0.07135(14) 0.5958(3) 0.37417(8) 0.0530(5) Uani d . 1 . . C
C3 0.04492(16) 0.5816(4) 0.31830(8) 0.0720(7) Uani d . 1 . . C
H3A -0.0176 0.6309 0.3076 0.108 Uiso calc R 1 . . H
H3B 0.0459 0.4535 0.3084 0.108 Uiso calc R 1 . . H
H3C 0.0891 0.6508 0.3027 0.108 Uiso calc R 1 . . H
C11 0.56121(14) 0.2645(3) 0.59145(7) 0.0515(5) Uani d . 1 . . C
C12 0.51637(15) 0.3705(3) 0.62349(8) 0.0607(6) Uani d . 1 . . C
H12 0.4589 0.4281 0.611 0.073 Uiso calc R 1 . . H
C13 0.55709(16) 0.3898(3) 0.67364(8) 0.0643(6) Uani d . 1 . . C
H13 0.5273 0.4598 0.6954 0.077 Uiso calc R 1 . . H
C14 0.64239(15) 0.3047(3) 0.69143(8) 0.0586(6) Uani d . 1 . . C
C15 0.68790(16) 0.1988(3) 0.66067(8) 0.0626(6) Uani d . 1 . . C
H15 0.7453 0.1416 0.6735 0.075 Uiso calc R 1 . . H
C16 0.64685(14) 0.1788(3) 0.61037(8) 0.0578(6) Uani d . 1 . . C
H16 0.6767 0.1075 0.589 0.069 Uiso calc R 1 . . H
C21 0.32960(13) 0.3626(3) 0.45181(7) 0.0468(5) Uani d . 1 . . C
C22 0.30022(14) 0.3275(3) 0.40068(7) 0.0510(5) Uani d . 1 . . C
H22 0.3369 0.254 0.3832 0.061 Uiso calc R 1 . . H
C23 0.21645(13) 0.4016(3) 0.37578(7) 0.0506(5) Uani d . 1 . . C
H23 0.1972 0.378 0.3413 0.061 Uiso calc R 1 . . H
C24 0.15986(12) 0.5111(3) 0.40088(7) 0.0463(5) Uani d . 1 . . C
C25 0.18991(14) 0.5430(3) 0.45256(7) 0.0518(5) Uani d . 1 . . C
H25 0.1524 0.614 0.4702 0.062 Uiso calc R 1 . . H
C26 0.27378(13) 0.4716(3) 0.47791(7) 0.0526(5) Uani d . 1 . . C
H26 0.2933 0.4957 0.5123 0.063 Uiso calc R 1 . . H
H3 0.4492(16) 0.231(3) 0.4581(8) 0.064(7) Uiso d . 1 . . H

loop_
_atom_site_aniso_label
_atom_site_aniso_U_11
_atom_site_aniso_U_22
_atom_site_aniso_U_33
_atom_site_aniso_U_12
_atom_site_aniso_U_13
_atom_site_aniso_U_23
O1 0.0617(10) 0.0969(13) 0.0741(11) 0.0288(9) 0.0160(8) 0.0031(9)
O11 0.0804(13) 0.154(2) 0.0741(12) 0.0106(14) -0.0147(10) 0.0004(13)
O12 0.0881(13) 0.1498(19) 0.0564(10) -0.0121(13) 0.0170(10) -0.0025(11)
N1 0.0706(14) 0.0978(17) 0.0571(12) -0.0151(12) 0.0042(11) 0.0136(12)
N11 0.0468(10) 0.0631(11) 0.0567(10) 0.0047(9) 0.0012(8) 0.0034(9)
N12 0.0477(10) 0.0593(11) 0.0518(10) -0.0020(8) 0.0070(8) 0.0054(8)
N13 0.0461(10) 0.0718(13) 0.0516(11) 0.0092(9) 0.0071(8) -0.0003(9)
C2 0.0424(11) 0.0556(13) 0.0613(13) 0.0007(10) 0.0102(10) 0.0024(10)
C3 0.0576(14) 0.0901(18) 0.0636(14) 0.0080(13) -0.0015(11) 0.0056(13)
C11 0.0476(11) 0.0535(12) 0.0526(11) -0.0052(10) 0.0066(9) 0.0063(10)
C12 0.0500(12) 0.0704(15) 0.0608(14) 0.0056(11) 0.0075(10) 0.0061(11)
C13 0.0630(14) 0.0727(16) 0.0585(13) -0.0013(12) 0.0144(11) 0.0033(12)
C14 0.0553(13) 0.0689(15) 0.0496(12) -0.0117(11) 0.0042(10) 0.0110(11)
C15 0.0500(12) 0.0703(15) 0.0641(14) 0.0007(11) 0.0013(10) 0.0142(12)
C16 0.0496(12) 0.0609(14) 0.0613(13) 0.0022(11) 0.0056(10) 0.0049(11)
C21 0.0412(10) 0.0496(12) 0.0500(11) -0.0010(9) 0.0087(8) 0.0030(9)
C22 0.0467(11) 0.0556(12) 0.0516(11) 0.0043(10) 0.0109(9) -0.0058(10)
C23 0.0455(11) 0.0593(13) 0.0460(11) -0.0018(10) 0.0054(9) -0.0056(10)
C24 0.0393(10) 0.0499(12) 0.0505(11) -0.0012(9) 0.0103(8) 0.0004(9)
C25 0.0470(11) 0.0601(13) 0.0508(11) 0.0040(10) 0.0152(9) -0.0027(10)
C26 0.0491(12) 0.0641(14) 0.0444(11) 0.0010(10) 0.0076(9) -0.0023(10)

loop_
_atom_type_symbol
_atom_type_description
_atom_type_scat_dispersion_real
_atom_type_scat_dispersion_imag
_atom_type_scat_source
C C 0.0033 0.0016 'International Tables Vol C Tables 4.2.6.8 and 6.1.1.4'
H H 0 0 'International Tables Vol C Tables 4.2.6.8 and 6.1.1.4'
N N 0.0061 0.0033 'International Tables Vol C Tables 4.2.6.8 and 6.1.1.4'
O O 0.0106 0.006 'International Tables Vol C Tables 4.2.6.8 and 6.1.1.4'

loop_
_geom_angle_atom_site_label_1
_geom_angle_atom_site_label_2
_geom_angle_atom_site_label_3
_geom_angle_site_symmetry_3
_geom_angle
_geom_angle_publ_flag
N1 O11 N1 4_646 117.85(18) no
O11 N1 O12 . 122.5(2) no
O11 N1 C14 . 118.7(2) no
O12 N1 C14 . 118.8(2) no
O11 N1 O11 4_656 95.94(16) no
O12 N1 O11 4_656 76.10(16) no
C14 N1 O11 4_656 98.11(13) no
N12 N11 C11 . 112.07(17) yes
N11 N12 N13 . 111.74(17) yes
N12 N13 C21 . 121.09(19) yes
N12 N13 O1 3_545 128.89(13) no
C21 N13 O1 3_545 107.79(13) no
O1 C2 C24 . 120.52(19) yes
O1 C2 C3 . 119.17(19) no
C24 C2 C3 . 120.30(19) yes
C2 C3 H3A . 109.5 no
C2 C3 H3B . 109.5 no
H3A C3 H3B . 109.5 no
C2 C3 H3C . 109.5 no
H3A C3 H3C . 109.5 no
H3B C3 H3C . 109.5 no
C16 C11 C12 . 119.8(2) no
C16 C11 N11 . 115.30(19) no
C12 C11 N11 . 124.89(19) no
C13 C12 C11 . 119.8(2) no
C13 C12 H12 . 120.1 no
C11 C12 H12 . 120.1 no
C12 C13 C14 . 119.3(2) no
C12 C13 H13 . 120.3 no
C14 C13 H13 . 120.3 no
C15 C14 C13 . 122.0(2) no
C15 C14 N1 . 119.4(2) no
C13 C14 N1 . 118.6(2) no
C14 C15 C16 . 118.6(2) no
C14 C15 H15 . 120.7 no
C16 C15 H15 . 120.7 no
C15 C16 C11 . 120.4(2) no
C15 C16 H16 . 119.8 no
C11 C16 H16 . 119.8 no
C22 C21 N13 . 118.03(18) no
C22 C21 C26 . 119.91(18) no
N13 C21 C26 . 122.06(18) no
C23 C22 C21 . 119.64(19) no
C23 C22 H22 . 120.2 no
C21 C22 H22 . 120.2 no
C22 C23 C24 . 121.50(18) no
C22 C23 H23 . 119.2 no
C24 C23 H23 . 119.2 no
C23 C24 C25 . 118.09(18) no
C23 C24 C2 . 121.87(18) no
C25 C24 C2 . 120.03(18) no
C26 C25 C24 . 121.18(18) no
C26 C25 H25 . 119.4 no
C24 C25 H25 . 119.4 no
C25 C26 C21 . 119.66(18) no
C25 C26 H26 . 120.2 no
C21 C26 H26 . 120.2 no

loop_
_geom_bond_atom_site_label_1
_geom_bond_atom_site_label_2
_geom_bond_site_symmetry_2
_geom_bond_distance
_geom_bond_publ_flag
O1 C2 . 1.219(2) yes
O11 N1 . 1.222(3) yes
O11 N1 4_646 3.317(3) no
O12 N1 . 1.223(3) yes
N1 C14 . 1.462(3) no
N1 O11 4_656 3.317(3) no
N11 N12 . 1.267(2) yes
N11 C11 . 1.416(3) no
N12 N13 . 1.322(2) yes
N13 C21 . 1.392(3) no
C2 C24 . 1.474(3) no
C2 C3 . 1.479(3) no
C3 H3A . 0.96 no
C3 H3B . 0.96 no
C3 H3C . 0.96 no
C11 C16 . 1.387(3) no
C11 C12 . 1.389(3) no
C12 C13 . 1.372(3) no
C12 H12 . 0.93 no
C13 C14 . 1.375(3) no
C13 H13 . 0.93 no
C14 C15 . 1.371(3) no
C15 C16 . 1.377(3) no
C15 H15 . 0.93 no
C16 H16 . 0.93 no
C21 C22 . 1.382(3) no
C21 C26 . 1.395(3) no
C22 C23 . 1.374(3) no
C22 H22 . 0.93 no
C23 C24 . 1.389(3) no
C23 H23 . 0.93 no
C24 C25 . 1.393(3) no
C25 C26 . 1.371(3) no
C25 H25 . 0.93 no
C26 H26 . 0.93 no
